data_7042855
loop_
_publ_author_name
'Wagler, J\"org'
'Gericke, Robert'

_publ_section_title
;
 Molecular structures of various alkyldichlorosilanes in the solid state
;
_journal_name_full 'Dalton Trans.'
_journal_paper_doi 10.1039/C7DT00300E
_journal_year 2017
_chemical_formula_moiety 'C4 H8 Cl2 Si'
_chemical_formula_sum 'C4 H8 Cl2 Si'
_chemical_formula_weight 155.09
_chemical_name_systematic 1,1-dichlorosilacyclopentane
_chemical_properties_physical ', Moisture-sensitive'
_space_group_crystal_system monoclinic
_space_group_IT_number 13
_space_group_name_Hall '-P 2yc'
_space_group_name_H-M_alt 'P 1 2/c 1'
_symmetry_space_group_name_Hall '-P 2yc'
_symmetry_space_group_name_H-M 'P 1 2/c 1'
_atom_sites_solution_hydrogens geom
_audit_creation_method SHELXL-2014/7
_audit_update_record
;
2017-01-23 deposited with the CCDC.
2017-05-02 downloaded from the CCDC.
;
_cell_angle_alpha 90
_cell_angle_beta 115.558(4)
_cell_angle_gamma 90
_cell_formula_units_Z 4
_cell_length_a 10.5190(5)
_cell_length_b 7.2737(6)
_cell_length_c 10.4185(5)
_cell_measurement_reflns_used 16811
_cell_measurement_temperature 180(2)
_cell_measurement_theta_max 28.30
_cell_measurement_theta_min 2.80
_cell_volume 719.14(8)
_computing_cell_refinement 'STOE X-AREA'
_computing_data_collection 'STOE X-AREA'
_computing_data_reduction 'STOE X-RED'
_computing_structure_refinement 'SHELXL-2014/7 (Sheldrick, 2014)'
_computing_structure_solution SHELXS97
_diffrn_ambient_temperature 180(2)
_diffrn_measured_fraction_theta_full 0.998
_diffrn_measured_fraction_theta_max 0.999
_diffrn_measurement_device_type 'Stoe IPDS-2T'
_diffrn_measurement_method 'omega scans'
_diffrn_radiation_type MoK\a
_diffrn_radiation_wavelength 0.71073
_diffrn_reflns_av_R_equivalents 0.0952
_diffrn_reflns_av_unetI/netI 0.0385
_diffrn_reflns_Laue_measured_fraction_full 0.998
_diffrn_reflns_Laue_measured_fraction_max 0.999
_diffrn_reflns_limit_h_max 13
_diffrn_reflns_limit_h_min -13
_diffrn_reflns_limit_k_max 9
_diffrn_reflns_limit_k_min -9
_diffrn_reflns_limit_l_max 13
_diffrn_reflns_limit_l_min -12
_diffrn_reflns_number 12814
_diffrn_reflns_point_group_measured_fraction_full 0.998
_diffrn_reflns_point_group_measured_fraction_max 0.999
_diffrn_reflns_theta_full 25.242
_diffrn_reflns_theta_max 28.000
_diffrn_reflns_theta_min 2.800
_exptl_absorpt_coefficient_mu 0.955
_exptl_absorpt_correction_T_max 0.2984
_exptl_absorpt_correction_T_min 0.0314
_exptl_absorpt_correction_type integration
_exptl_absorpt_process_details XShape
_exptl_crystal_colour colorless
_exptl_crystal_density_diffrn 1.432
_exptl_crystal_description column
_exptl_crystal_F_000 320
_exptl_crystal_recrystallization_method 'in situ (liquid in capillary) on difractometer'
_exptl_crystal_size_max 23.000
_exptl_crystal_size_mid 1.000
_exptl_crystal_size_min 1.000
_refine_diff_density_max 0.562
_refine_diff_density_min -0.398
_refine_diff_density_rms 0.078
_refine_ls_extinction_coef 0.030(4)
_refine_ls_extinction_expression Fc^*^=kFc[1+0.001xFc^2^\l^3^/sin(2\q)]^-1/4^
_refine_ls_extinction_method 'SHELXL-2014/7 (Sheldrick 2014'
_refine_ls_goodness_of_fit_ref 1.132
_refine_ls_hydrogen_treatment constr
_refine_ls_matrix_type full
_refine_ls_number_parameters 66
_refine_ls_number_reflns 1736
_refine_ls_number_restraints 0
_refine_ls_restrained_S_all 1.132
_refine_ls_R_factor_all 0.0376
_refine_ls_R_factor_gt 0.0368
_refine_ls_shift/su_max 0.000
_refine_ls_shift/su_mean 0.000
_refine_ls_structure_factor_coef Fsqd
_refine_ls_weighting_details 'w=1/[\s^2^(Fo^2^)+(0.0450P)^2^+0.2587P] where P=(Fo^2^+2Fc^2^)/3'
_refine_ls_weighting_scheme calc
_refine_ls_wR_factor_gt 0.0966
_refine_ls_wR_factor_ref 0.0973
_reflns_Friedel_coverage 0.000
_reflns_number_gt 1682
_reflns_number_total 1736
_reflns_threshold_expression 'I > 2\s(I)'
_cod_data_source_file c7dt00300e2.cif
_cod_data_source_block cl2sic4_01
_cod_database_code 7042855
_shelx_shelxl_version_number 2014/7
_shelx_space_group_comment
;
The symmetry employed for this shelxl refinement is uniquely defined
by the following loop, which should always be used as a source of
symmetry information in preference to the above space-group names.
They are only intended as comments.
;
_shelx_estimated_absorpt_t_min 0.017
_shelx_estimated_absorpt_t_max 0.448

loop_
_space_group_symop_operation_xyz
'x, y, z'
'-x, y, -z+1/2'
'-x, -y, -z'
'x, -y, z-1/2'

loop_
_atom_site_label
_atom_site_type_symbol
_atom_site_fract_x
_atom_site_fract_y
_atom_site_fract_z
_atom_site_U_iso_or_equiv
_atom_site_adp_type
_atom_site_occupancy
_atom_site_site_symmetry_order
_atom_site_calc_flag
_atom_site_refinement_flags_posn
_atom_site_refinement_flags_adp
_atom_site_refinement_flags_occupancy
Cl1 Cl 0.92917(5) 0.68093(7) 0.07542(5) 0.04118(17) Uani 1 1 d . . .
Si1 Si 1.0000 0.85076(8) 0.2500 0.02501(17) Uani 1 2 d S T P
C1 C 0.86436(17) 1.0176(3) 0.2453(2) 0.0353(4) Uani 1 1 d . . .
H1A H 0.7701 0.9860 0.1699 0.042 Uiso 1 1 calc R U .
H1B H 0.8596 1.0235 0.3380 0.042 Uiso 1 1 calc R U .
C2 C 0.91931(19) 1.2003(3) 0.2118(2) 0.0394(4) Uani 1 1 d . . .
H2A H 0.8878 1.2124 0.1079 0.047 Uiso 1 1 calc R U .
H2B H 0.8815 1.3056 0.2447 0.047 Uiso 1 1 calc R U .
Cl2 Cl 0.67254(5) 0.62973(7) 0.31545(5) 0.04333(17) Uani 1 1 d . . .
Si2 Si 0.5000 0.45935(9) 0.2500 0.02720(18) Uani 1 2 d S T P
C3 C 0.49317(19) 0.2931(2) 0.11192(19) 0.0339(4) Uani 1 1 d . . .
H3A H 0.4172 0.3246 0.0175 0.041 Uiso 1 1 calc R U .
H3B H 0.5842 0.2880 0.1052 0.041 Uiso 1 1 calc R U .
C4 C 0.46196(19) 0.1096(3) 0.16821(19) 0.0356(4) Uani 1 1 d . . .
H4A H 0.3592 0.0959 0.1366 0.043 Uiso 1 1 calc R U .
H4B H 0.4953 0.0050 0.1300 0.043 Uiso 1 1 calc R U .

loop_
_atom_site_aniso_label
_atom_site_aniso_U_11
_atom_site_aniso_U_22
_atom_site_aniso_U_33
_atom_site_aniso_U_23
_atom_site_aniso_U_13
_atom_site_aniso_U_12
Cl1 0.0486(3) 0.0401(3) 0.0327(3) -0.00828(17) 0.0155(2) -0.00069(18)
Si1 0.0237(3) 0.0262(3) 0.0281(3) 0.000 0.0140(2) 0.000
C1 0.0293(7) 0.0343(9) 0.0476(10) -0.0022(7) 0.0216(7) 0.0024(6)
C2 0.0390(9) 0.0311(9) 0.0510(11) 0.0034(8) 0.0222(9) 0.0058(7)
Cl2 0.0322(2) 0.0417(3) 0.0484(3) 0.0020(2) 0.0101(2) -0.00989(17)
Si2 0.0258(3) 0.0279(3) 0.0290(3) 0.000 0.0129(2) 0.000
C3 0.0398(8) 0.0357(9) 0.0325(8) -0.0016(7) 0.0216(7) -0.0013(7)
C4 0.0395(8) 0.0319(9) 0.0407(10) -0.0044(7) 0.0224(8) -0.0031(7)

loop_
_atom_type_symbol
_atom_type_description
_atom_type_scat_dispersion_real
_atom_type_scat_dispersion_imag
_atom_type_scat_source
C C 0.0033 0.0016 'International Tables Vol C Tables 4.2.6.8 and 6.1.1.4'
H H 0.0000 0.0000 'International Tables Vol C Tables 4.2.6.8 and 6.1.1.4'
Si Si 0.0817 0.0704 'International Tables Vol C Tables 4.2.6.8 and 6.1.1.4'
Cl Cl 0.1484 0.1585 'International Tables Vol C Tables 4.2.6.8 and 6.1.1.4'

loop_
_geom_angle_atom_site_label_1
_geom_angle_atom_site_label_2
_geom_angle_atom_site_label_3
_geom_angle
_geom_angle_site_symmetry_1
_geom_angle_site_symmetry_3
C1 Si1 C1 98.40(11) 2_755 .
C1 Si1 Cl1 113.42(6) . 2_755
C1 Si1 Cl1 113.42(6) 2_755 .
C1 Si1 Cl1 112.86(6) . .
Cl1 Si1 Cl1 106.07(4) 2_755 .
C2 C1 Si1 102.11(10) . .
C2 C1 H1A 111.3 . .
Si1 C1 H1A 111.3 . .
C2 C1 H1B 111.3 . .
Si1 C1 H1B 111.3 . .
H1A C1 H1B 109.2 . .
C2 C2 C1 108.71(12) 2_755 .
C2 C2 H2A 109.9 2_755 .
C1 C2 H2A 109.9 . .
C2 C2 H2B 109.9 2_755 .
C1 C2 H2B 109.9 . .
H2A C2 H2B 108.3 . .
C3 Si2 C3 98.72(11) . 2_655
C3 Si2 Cl2 112.53(5) . .
C3 Si2 Cl2 113.71(6) 2_655 .
C3 Si2 Cl2 113.71(6) . 2_655
Cl2 Si2 Cl2 105.86(4) . 2_655
C4 C3 Si2 102.22(11) . .
C4 C3 H3A 111.3 . .
Si2 C3 H3A 111.3 . .
C4 C3 H3B 111.3 . .
Si2 C3 H3B 111.3 . .
H3A C3 H3B 109.2 . .
C4 C4 C3 108.99(12) 2_655 .
C4 C4 H4A 109.9 2_655 .
C3 C4 H4A 109.9 . .
C4 C4 H4B 109.9 2_655 .
C3 C4 H4B 109.9 . .
H4A C4 H4B 108.3 . .

loop_
_geom_bond_atom_site_label_1
_geom_bond_atom_site_label_2
_geom_bond_distance
_geom_bond_site_symmetry_2
Cl1 Si1 2.0542(6) .
Si1 C1 1.8576(16) .
C1 C2 1.548(2) .
C1 H1A 0.9900 .
C1 H1B 0.9900 .
C2 C2 1.533(4) 2_755
C2 H2A 0.9900 .
C2 H2B 0.9900 .
Cl2 Si2 2.0560(6) .
Si2 C3 1.8570(17) .
C3 C4 1.549(2) .
C3 H3A 0.9900 .
C3 H3B 0.9900 .
C4 C4 1.539(4) 2_655
C4 H4A 0.9900 .
C4 H4B 0.9900 .

loop_
_geom_torsion_atom_site_label_1
_geom_torsion_atom_site_label_2
_geom_torsion_atom_site_label_3
_geom_torsion_atom_site_label_4
_geom_torsion
_geom_torsion_site_symmetry_1
_geom_torsion_site_symmetry_4
C1 Si1 C1 C2 12.88(9) 2_755 .
Cl1 Si1 C1 C2 132.34(11) 2_755 .
Cl1 Si1 C1 C2 -107.00(12) . .
Si1 C1 C2 C2 -36.2(2) . 2_755
C3 Si2 C3 C4 12.57(8) 2_655 .
Cl2 Si2 C3 C4 132.83(10) . .
Cl2 Si2 C3 C4 -106.82(11) 2_655 .
Si2 C3 C4 C4 -35.26(18) . 2_655
